data_7025476
loop_
_publ_author_name
'Neu, Rebecca C.'
'Ouyang, Eva Y.'
'Geier, Stephen J.'
'Zhao, Xiaoxi'
'Ramos, Alberto'
'Stephan, Douglas W.'

_publ_section_title
;
 Probing substituent effects on the activation of H(2) by phosphorus and
 boron frustrated Lewis pairs.
;
_journal_issue 18
_journal_name_full 'Dalton transactions (Cambridge, England : 2003)'
_journal_page_first 4285
_journal_page_last 4294
_journal_paper_doi 10.1039/c001133a
_journal_volume 39
_journal_year 2010
_chemical_formula_sum 'C26 H20 B Cl F15 P'
_chemical_formula_weight 694.65
_space_group_IT_number 2
_symmetry_cell_setting triclinic
_symmetry_space_group_name_Hall '-P 1'
_symmetry_space_group_name_H-M 'P -1'
_atom_sites_solution_hydrogens geom
_atom_sites_solution_primary direct
_atom_sites_solution_secondary difmap
_audit_creation_method SHELXL-97
_cell_angle_alpha 81.855(2)
_cell_angle_beta 70.451(2)
_cell_angle_gamma 77.021(2)
_cell_formula_units_Z 2
_cell_length_a 11.1779(4)
_cell_length_b 11.5522(4)
_cell_length_c 11.7279(5)
_cell_measurement_reflns_used 9819
_cell_measurement_temperature 150(2)
_cell_measurement_theta_max 27.55
_cell_measurement_theta_min 2.49
_cell_volume 1387.00(9)
_computing_cell_refinement 'Bruker SAINT'
_computing_data_collection 'Bruker APEX2'
_computing_data_reduction 'Bruker SAINT'
_computing_molecular_graphics 'Bruker SHELXTL'
_computing_publication_material 'Bruker SHELXTL'
_computing_structure_refinement 'SHELXL-97 (Sheldrick, 2008)'
_computing_structure_solution 'SHELXS-97 (Sheldrick, 2008)'
_diffrn_ambient_temperature 150(2)
_diffrn_measured_fraction_theta_full 0.981
_diffrn_measured_fraction_theta_max 0.981
_diffrn_measurement_device_type 'Bruker APEX-II CCD'
_diffrn_measurement_method '\f and \w scans'
_diffrn_radiation_monochromator graphite
_diffrn_radiation_source 'fine-focus sealed tube'
_diffrn_radiation_type MoK\a
_diffrn_radiation_wavelength 0.71073
_diffrn_reflns_av_R_equivalents 0.0277
_diffrn_reflns_av_sigmaI/netI 0.0258
_diffrn_reflns_limit_h_max 13
_diffrn_reflns_limit_h_min -14
_diffrn_reflns_limit_k_max 15
_diffrn_reflns_limit_k_min -14
_diffrn_reflns_limit_l_max 15
_diffrn_reflns_limit_l_min -15
_diffrn_reflns_number 22915
_diffrn_reflns_theta_full 27.60
_diffrn_reflns_theta_max 27.60
_diffrn_reflns_theta_min 1.81
_exptl_absorpt_coefficient_mu 0.314
_exptl_absorpt_correction_T_max 0.7456
_exptl_absorpt_correction_T_min 0.6935
_exptl_absorpt_correction_type multi-scan
_exptl_crystal_colour colourless
_exptl_crystal_density_diffrn 1.663
_exptl_crystal_density_method 'not measured'
_exptl_crystal_description plate
_exptl_crystal_F_000 696
_exptl_crystal_size_max 0.40
_exptl_crystal_size_mid 0.30
_exptl_crystal_size_min 0.10
_refine_diff_density_max 0.815
_refine_diff_density_min -0.739
_refine_diff_density_rms 0.055
_refine_ls_extinction_method none
_refine_ls_goodness_of_fit_ref 1.035
_refine_ls_hydrogen_treatment fixed
_refine_ls_matrix_type full
_refine_ls_number_parameters 405
_refine_ls_number_reflns 6312
_refine_ls_number_restraints 0
_refine_ls_restrained_S_all 1.035
_refine_ls_R_factor_all 0.0499
_refine_ls_R_factor_gt 0.0399
_refine_ls_shift/su_max 0.000
_refine_ls_shift/su_mean 0.000
_refine_ls_structure_factor_coef Fsqd
_refine_ls_weighting_details 'calc w=1/[\s^2^(Fo^2^)+(0.0398P)^2^+1.1695P] where P=(Fo^2^+2Fc^2^)/3'
_refine_ls_weighting_scheme calc
_refine_ls_wR_factor_gt 0.0940
_refine_ls_wR_factor_ref 0.0999
_reflns_number_gt 5260
_reflns_number_total 6312
_reflns_threshold_expression >2sigma(I)
_cod_data_source_file c001133a.txt
_cod_data_source_block '[tBu2PH2][HB(C6F5)3]'
_cod_depositor_comments
;
The following automatic conversions were performed:

'_symmetry_cell_setting' value 'Triclinic' changed to 'triclinic'
according to /home/saulius/struct/CIF-dictionaries/cif_core.dic
dictionary named 'cif_core.dic' version 2.4.2 from 2011-04-26.

Automatic conversion script
Id: cif_fix_values 1891 2012-01-12 08:04:46Z andrius 
;
_cod_original_cell_volume 1387.01(9)
_cod_original_sg_symbol_H-M P-1
_cod_database_code 7025476

loop_
_symmetry_equiv_pos_as_xyz
'x, y, z'
'-x, -y, -z'

loop_
_atom_site_label
_atom_site_type_symbol
_atom_site_fract_x
_atom_site_fract_y
_atom_site_fract_z
_atom_site_U_iso_or_equiv
_atom_site_adp_type
_atom_site_occupancy
_atom_site_symmetry_multiplicity
_atom_site_calc_flag
_atom_site_refinement_flags
P1 P 0.68931(5) 0.28221(5) 0.42860(5) 0.02736(12) Uani 1 1 d .
H1 H 0.655(2) 0.390(2) 0.384(2) 0.049(7) Uiso 1 1 d .
H2 H 0.619(2) 0.280(2) 0.538(2) 0.044(7) Uiso 1 1 d .
B1 B 0.57503(19) 0.67791(18) 0.16926(18) 0.0204(4) Uani 1 1 d .
Cl1 Cl 0.49395(4) 0.55484(4) 0.27692(4) 0.02601(11) Uani 1 1 d .
F1 F 0.78390(11) 0.47880(10) 0.15545(11) 0.0323(3) Uani 1 1 d .
F2 F 0.94980(12) 0.37650(11) -0.03983(12) 0.0401(3) Uani 1 1 d .
F3 F 0.92449(13) 0.45035(13) -0.26431(12) 0.0442(3) Uani 1 1 d .
F4 F 0.73743(12) 0.63935(13) -0.28735(10) 0.0401(3) Uani 1 1 d .
F5 F 0.57548(10) 0.75023(10) -0.09492(10) 0.0301(3) Uani 1 1 d .
F6 F 0.71490(11) 0.85552(10) 0.04307(10) 0.0303(3) Uani 1 1 d .
F7 F 0.89994(11) 0.93202(11) 0.09169(11) 0.0339(3) Uani 1 1 d .
F8 F 0.96397(11) 0.84485(12) 0.29800(11) 0.0345(3) Uani 1 1 d .
F9 F 0.83875(12) 0.68009(13) 0.45057(11) 0.0403(3) Uani 1 1 d .
F10 F 0.65755(12) 0.60054(11) 0.40422(11) 0.0361(3) Uani 1 1 d .
F11 F 0.48982(11) 0.92519(11) 0.26844(12) 0.0336(3) Uani 1 1 d .
F12 F 0.27467(12) 1.07602(10) 0.26777(12) 0.0379(3) Uani 1 1 d .
F13 F 0.10910(11) 1.02482(11) 0.16501(12) 0.0365(3) Uani 1 1 d .
F14 F 0.16577(11) 0.81142(12) 0.06394(11) 0.0365(3) Uani 1 1 d .
F15 F 0.37979(10) 0.65631(10) 0.06511(11) 0.0300(3) Uani 1 1 d .
C1 C 0.85541(18) 0.26749(18) 0.4310(2) 0.0296(4) Uani 1 1 d .
C2 C 0.8483(3) 0.3596(4) 0.5148(5) 0.114(2) Uani 1 1 d .
H2A H 0.9346 0.3563 0.5201 0.170 Uiso 1 1 calc R
H2B H 0.7893 0.3426 0.5957 0.170 Uiso 1 1 calc R
H2C H 0.8164 0.4391 0.4825 0.170 Uiso 1 1 calc R
C3 C 0.9055(3) 0.1435(3) 0.4805(3) 0.0635(9) Uani 1 1 d .
H3A H 0.9941 0.1387 0.4806 0.095 Uiso 1 1 calc R
H3B H 0.9046 0.0840 0.4292 0.095 Uiso 1 1 calc R
H3C H 0.8500 0.1282 0.5635 0.095 Uiso 1 1 calc R
C4 C 0.9451(3) 0.2904(4) 0.3054(3) 0.0788(12) Uani 1 1 d .
H4A H 1.0331 0.2821 0.3086 0.118 Uiso 1 1 calc R
H4B H 0.9166 0.3713 0.2737 0.118 Uiso 1 1 calc R
H4C H 0.9438 0.2328 0.2522 0.118 Uiso 1 1 calc R
C5 C 0.64371(19) 0.17852(18) 0.35313(18) 0.0283(4) Uani 1 1 d .
C6 C 0.4969(2) 0.2169(2) 0.3806(3) 0.0467(6) Uani 1 1 d .
H6A H 0.4656 0.1646 0.3427 0.070 Uiso 1 1 calc R
H6B H 0.4766 0.2993 0.3482 0.070 Uiso 1 1 calc R
H6C H 0.4546 0.2113 0.4686 0.070 Uiso 1 1 calc R
C7 C 0.6730(2) 0.0511(2) 0.4076(3) 0.0446(6) Uani 1 1 d .
H7A H 0.6481 -0.0031 0.3663 0.067 Uiso 1 1 calc R
H7B H 0.6239 0.0467 0.4942 0.067 Uiso 1 1 calc R
H7C H 0.7657 0.0282 0.3973 0.067 Uiso 1 1 calc R
C8 C 0.7114(4) 0.1890(3) 0.2166(2) 0.0754(11) Uani 1 1 d .
H8A H 0.6862 0.1330 0.1776 0.113 Uiso 1 1 calc R
H8B H 0.8052 0.1705 0.2005 0.113 Uiso 1 1 calc R
H8C H 0.6861 0.2704 0.1841 0.113 Uiso 1 1 calc R
C9 C 0.66507(16) 0.61651(16) 0.04275(16) 0.0210(4) Uani 1 1 d .
C10 C 0.76548(18) 0.52126(16) 0.04734(17) 0.0241(4) Uani 1 1 d .
C11 C 0.85360(18) 0.46586(17) -0.05248(19) 0.0278(4) Uani 1 1 d .
C12 C 0.84217(19) 0.50405(19) -0.16547(18) 0.0298(4) Uani 1 1 d .
C13 C 0.74634(18) 0.59901(18) -0.17654(17) 0.0272(4) Uani 1 1 d .
C14 C 0.66180(17) 0.65381(17) -0.07426(17) 0.0231(4) Uani 1 1 d .
C15 C 0.67724(16) 0.72280(16) 0.21878(16) 0.0209(4) Uani 1 1 d .
C16 C 0.74517(17) 0.80766(16) 0.14435(16) 0.0218(4) Uani 1 1 d .
C17 C 0.84090(17) 0.84877(16) 0.16682(17) 0.0236(4) Uani 1 1 d .
C18 C 0.87331(16) 0.80489(17) 0.27066(17) 0.0244(4) Uani 1 1 d .
C19 C 0.80922(18) 0.72209(18) 0.34834(17) 0.0262(4) Uani 1 1 d .
C20 C 0.71377(18) 0.68282(17) 0.32156(17) 0.0242(4) Uani 1 1 d .
C21 C 0.45047(16) 0.78205(16) 0.16253(16) 0.0210(4) Uani 1 1 d .
C22 C 0.41547(17) 0.89163(17) 0.21261(17) 0.0238(4) Uani 1 1 d .
C23 C 0.30327(18) 0.97343(17) 0.21392(18) 0.0262(4) Uani 1 1 d .
C24 C 0.21856(17) 0.94747(18) 0.16279(17) 0.0265(4) Uani 1 1 d .
C25 C 0.24738(17) 0.83965(19) 0.11277(17) 0.0263(4) Uani 1 1 d .
C26 C 0.35992(17) 0.76065(17) 0.11379(16) 0.0233(4) Uani 1 1 d .

loop_
_atom_site_aniso_label
_atom_site_aniso_U_11
_atom_site_aniso_U_22
_atom_site_aniso_U_33
_atom_site_aniso_U_23
_atom_site_aniso_U_13
_atom_site_aniso_U_12
P1 0.0222(2) 0.0290(3) 0.0327(3) -0.0112(2) -0.0090(2) -0.00224(19)
B1 0.0203(9) 0.0223(10) 0.0201(9) 0.0013(8) -0.0081(8) -0.0061(7)
Cl1 0.0272(2) 0.0251(2) 0.0256(2) 0.00213(17) -0.00681(18) -0.00952(17)
F1 0.0346(6) 0.0318(6) 0.0289(6) 0.0004(5) -0.0150(5) 0.0032(5)
F2 0.0320(6) 0.0336(7) 0.0497(8) -0.0119(6) -0.0134(6) 0.0103(5)
F3 0.0378(7) 0.0542(8) 0.0332(7) -0.0211(6) -0.0019(6) 0.0028(6)
F4 0.0373(7) 0.0609(9) 0.0198(6) -0.0023(6) -0.0086(5) -0.0054(6)
F5 0.0255(5) 0.0365(6) 0.0246(6) 0.0031(5) -0.0095(5) 0.0009(5)
F6 0.0329(6) 0.0346(6) 0.0297(6) 0.0106(5) -0.0180(5) -0.0143(5)
F7 0.0303(6) 0.0360(6) 0.0400(7) 0.0073(5) -0.0140(5) -0.0172(5)
F8 0.0255(6) 0.0500(7) 0.0358(7) -0.0075(6) -0.0141(5) -0.0130(5)
F9 0.0401(7) 0.0621(9) 0.0270(6) 0.0048(6) -0.0206(5) -0.0160(6)
F10 0.0446(7) 0.0459(7) 0.0250(6) 0.0103(5) -0.0161(5) -0.0229(6)
F11 0.0278(6) 0.0328(6) 0.0473(7) -0.0164(5) -0.0177(5) -0.0024(5)
F12 0.0326(6) 0.0243(6) 0.0536(8) -0.0106(5) -0.0101(6) 0.0003(5)
F13 0.0215(5) 0.0400(7) 0.0415(7) 0.0032(5) -0.0098(5) 0.0035(5)
F14 0.0213(5) 0.0587(8) 0.0339(7) -0.0107(6) -0.0129(5) -0.0054(5)
F15 0.0256(5) 0.0347(6) 0.0343(6) -0.0120(5) -0.0100(5) -0.0077(5)
C1 0.0227(9) 0.0304(10) 0.0380(11) -0.0022(8) -0.0142(8) -0.0029(8)
C2 0.0454(17) 0.114(3) 0.219(5) -0.124(4) -0.071(3) 0.0250(18)
C3 0.0556(16) 0.0666(18) 0.082(2) 0.0393(16) -0.0491(16) -0.0257(14)
C4 0.0312(13) 0.138(3) 0.0617(19) 0.045(2) -0.0206(13) -0.0284(16)
C5 0.0312(10) 0.0290(10) 0.0273(10) -0.0070(8) -0.0092(8) -0.0078(8)
C6 0.0409(13) 0.0341(12) 0.0796(19) -0.0119(12) -0.0370(13) -0.0034(10)
C7 0.0490(14) 0.0289(11) 0.0636(16) -0.0127(11) -0.0288(12) 0.0003(10)
C8 0.111(3) 0.097(2) 0.0287(13) -0.0180(14) 0.0030(15) -0.071(2)
C9 0.0190(8) 0.0229(9) 0.0229(9) -0.0023(7) -0.0072(7) -0.0062(7)
C10 0.0256(9) 0.0242(9) 0.0250(9) -0.0004(7) -0.0114(7) -0.0053(7)
C11 0.0219(9) 0.0253(9) 0.0359(11) -0.0070(8) -0.0091(8) -0.0008(7)
C12 0.0246(9) 0.0357(11) 0.0271(10) -0.0121(8) -0.0014(8) -0.0061(8)
C13 0.0259(9) 0.0379(11) 0.0197(9) -0.0016(8) -0.0073(7) -0.0102(8)
C14 0.0186(8) 0.0269(9) 0.0248(9) 0.0004(7) -0.0084(7) -0.0053(7)
C15 0.0189(8) 0.0225(9) 0.0213(9) -0.0037(7) -0.0067(7) -0.0022(7)
C16 0.0212(8) 0.0236(9) 0.0210(9) -0.0013(7) -0.0085(7) -0.0020(7)
C17 0.0189(8) 0.0237(9) 0.0266(9) -0.0025(7) -0.0052(7) -0.0035(7)
C18 0.0164(8) 0.0305(10) 0.0283(10) -0.0102(8) -0.0080(7) -0.0021(7)
C19 0.0241(9) 0.0351(10) 0.0209(9) -0.0037(8) -0.0109(7) -0.0015(8)
C20 0.0240(9) 0.0268(9) 0.0217(9) -0.0006(7) -0.0065(7) -0.0062(7)
C21 0.0188(8) 0.0235(9) 0.0200(9) 0.0008(7) -0.0048(7) -0.0060(7)
C22 0.0209(8) 0.0274(9) 0.0248(9) -0.0014(7) -0.0077(7) -0.0075(7)
C23 0.0242(9) 0.0222(9) 0.0287(10) -0.0009(7) -0.0042(8) -0.0041(7)
C24 0.0172(8) 0.0317(10) 0.0252(9) 0.0054(8) -0.0043(7) -0.0020(7)
C25 0.0190(8) 0.0401(11) 0.0207(9) -0.0004(8) -0.0056(7) -0.0092(8)
C26 0.0208(8) 0.0280(9) 0.0211(9) -0.0037(7) -0.0039(7) -0.0072(7)

loop_
_atom_type_symbol
_atom_type_description
_atom_type_scat_dispersion_real
_atom_type_scat_dispersion_imag
_atom_type_scat_source
C C 0.0033 0.0016 'International Tables Vol C Tables 4.2.6.8 and 6.1.1.4'
H H 0.0000 0.0000 'International Tables Vol C Tables 4.2.6.8 and 6.1.1.4'
B B 0.0013 0.0007 'International Tables Vol C Tables 4.2.6.8 and 6.1.1.4'
F F 0.0171 0.0103 'International Tables Vol C Tables 4.2.6.8 and 6.1.1.4'
P P 0.1023 0.0942 'International Tables Vol C Tables 4.2.6.8 and 6.1.1.4'
Cl Cl 0.1484 0.1585 'International Tables Vol C Tables 4.2.6.8 and 6.1.1.4'

loop_
_geom_angle_atom_site_label_1
_geom_angle_atom_site_label_2
_geom_angle_atom_site_label_3
_geom_angle
C5 P1 C1 122.09(10)
C21 B1 C9 117.06(15)
C21 B1 C15 113.46(15)
C9 B1 C15 104.66(14)
C21 B1 Cl1 102.42(11)
C9 B1 Cl1 106.59(12)
C15 B1 Cl1 112.69(13)
C4 C1 C3 108.4(2)
C4 C1 C2 111.2(3)
C3 C1 C2 109.7(3)
C4 C1 P1 110.70(16)
C3 C1 P1 111.54(15)
C2 C1 P1 105.31(15)
C7 C5 C8 111.7(2)
C7 C5 C6 108.66(18)
C8 C5 C6 110.2(2)
C7 C5 P1 110.51(15)
C8 C5 P1 110.42(15)
C6 C5 P1 105.10(14)
C14 C9 C10 113.45(16)
C14 C9 B1 127.88(16)
C10 C9 B1 118.43(16)
F1 C10 C11 115.32(16)
F1 C10 C9 119.89(16)
C11 C10 C9 124.77(18)
F2 C11 C12 120.33(17)
F2 C11 C10 120.71(18)
C12 C11 C10 118.96(18)
F3 C12 C11 120.54(19)
F3 C12 C13 120.29(19)
C11 C12 C13 119.17(17)
F4 C13 C12 119.43(17)
F4 C13 C14 120.60(18)
C12 C13 C14 119.95(18)
F5 C14 C9 120.75(16)
F5 C14 C13 115.60(16)
C9 C14 C13 123.63(17)
C20 C15 C16 113.53(16)
C20 C15 B1 129.40(16)
C16 C15 B1 116.91(16)
F6 C16 C17 116.49(16)
F6 C16 C15 118.65(16)
C17 C16 C15 124.85(17)
F7 C17 C18 120.06(16)
F7 C17 C16 121.11(17)
C18 C17 C16 118.80(17)
F8 C18 C17 120.87(17)
F8 C18 C19 119.84(17)
C17 C18 C19 119.26(17)
F9 C19 C18 119.73(17)
F9 C19 C20 120.39(17)
C18 C19 C20 119.88(17)
F10 C20 C15 121.52(16)
F10 C20 C19 114.80(17)
C15 C20 C19 123.68(17)
C22 C21 C26 113.21(16)
C22 C21 B1 126.07(16)
C26 C21 B1 120.41(16)
F11 C22 C23 114.43(16)
F11 C22 C21 121.18(16)
C23 C22 C21 124.36(17)
F12 C23 C24 119.87(17)
F12 C23 C22 120.55(17)
C24 C23 C22 119.54(18)
F13 C24 C25 121.05(18)
F13 C24 C23 120.15(18)
C25 C24 C23 118.77(17)
F14 C25 C24 120.00(17)
F14 C25 C26 120.23(18)
C24 C25 C26 119.77(17)
F15 C26 C25 116.09(16)
F15 C26 C21 119.57(16)
C25 C26 C21 124.34(18)

loop_
_geom_bond_atom_site_label_1
_geom_bond_atom_site_label_2
_geom_bond_distance
P1 C5 1.832(2)
P1 C1 1.835(2)
B1 C21 1.639(3)
B1 C9 1.642(3)
B1 C15 1.645(3)
B1 Cl1 1.934(2)
F1 C10 1.358(2)
F2 C11 1.345(2)
F3 C12 1.345(2)
F4 C13 1.345(2)
F5 C14 1.352(2)
F6 C16 1.353(2)
F7 C17 1.339(2)
F8 C18 1.346(2)
F9 C19 1.345(2)
F10 C20 1.356(2)
F11 C22 1.360(2)
F12 C23 1.346(2)
F13 C24 1.338(2)
F14 C25 1.343(2)
F15 C26 1.348(2)
C1 C4 1.505(3)
C1 C3 1.524(3)
C1 C2 1.519(3)
C5 C7 1.529(3)
C5 C8 1.525(3)
C5 C6 1.534(3)
C9 C14 1.389(3)
C9 C10 1.394(3)
C10 C11 1.381(3)
C11 C12 1.375(3)
C12 C13 1.376(3)
C13 C14 1.386(3)
C15 C20 1.386(3)
C15 C16 1.396(2)
C16 C17 1.376(3)
C17 C18 1.382(3)
C18 C19 1.372(3)
C19 C20 1.387(3)
C21 C22 1.391(3)
C21 C26 1.397(3)
C22 C23 1.387(3)
C23 C24 1.380(3)
C24 C25 1.378(3)
C25 C26 1.381(3)
